data_2013366
loop_
_publ_author_name
'Glidewell, Christopher'
'Low, John N.'
'Melguizo, Manuel'
'Quesada, Antonio'

_publ_section_title
;
 (<i>R</i>)-1-Phenylethylammonium
 6-amino-5-nitropyrimidine-2,4(1<i>H</i>,3<i>H</i>)-dionate
 (<i>R</i>)-1-phenylethylamine hemisolvate: hydrogen-bonded sheets of
 ions with pendent solvent molecules
;
_journal_issue 5
_journal_name_full 'Acta Crystallographica Section C'
_journal_page_first o240
_journal_page_last o243
_journal_paper_doi 10.1107/S0108270103006383
_journal_volume 59
_journal_year 2003
_chemical_formula_moiety '2C8 H12 N 1+, 2C4 H3 N4 O4 1-, C8 H11 N1'
_chemical_formula_sum 'C32 H41 N11 O8'
_chemical_formula_weight 707.76
_chemical_name_systematic
;
(R)-1-Phenylethylammonium 6-amino-5-nitropyrimidine-2,4(1H,3H)-dionate
(R)-1-phenylethylamine hemisolvate
;
_space_group_IT_number 1
_symmetry_cell_setting triclinic
_symmetry_space_group_name_Hall 'P 1'
_symmetry_space_group_name_H-M 'P 1'
_atom_sites_solution_hydrogens geom
_atom_sites_solution_primary direct
_atom_sites_solution_secondary difmap
_cell_angle_alpha 86.787(2)
_cell_angle_beta 86.377(2)
_cell_angle_gamma 78.798(3)
_cell_formula_units_Z 1
_cell_length_a 8.8183(3)
_cell_length_b 9.6999(4)
_cell_length_c 10.4089(5)
_cell_measurement_reflns_used 3910
_cell_measurement_temperature 120(2)
_cell_measurement_theta_max 27.47
_cell_measurement_theta_min 2.97
_cell_volume 870.76(6)
_computing_cell_refinement 'DENZO--SMN (Otwinowski & Minor, 1997)'
_computing_data_collection 'KappaCCD Server Software (Nonius, 1997)'
_computing_data_reduction DENZO--SMN
_computing_molecular_graphics 'PLATON (Spek, 2003)'
_computing_publication_material 'SHELXL97 and PRPKAPPA (Ferguson, 1999)'
_computing_structure_refinement 'SHELXL97 (Sheldrick, 1997)'
_computing_structure_solution 'SHELXS97 (Sheldrick, 1997)'
_diffrn_ambient_temperature 120(2)
_diffrn_measured_fraction_theta_full 0.991
_diffrn_measured_fraction_theta_max 0.977
_diffrn_measurement_device_type 'Nonius KappaCCD'
_diffrn_measurement_method '\f scans, and \w scans with \k offsets'
_diffrn_radiation_monochromator graphite
_diffrn_radiation_source 'Rotating Anode'
_diffrn_radiation_type 'Mo K\a'
_diffrn_radiation_wavelength 0.71073
_diffrn_reflns_av_R_equivalents 0.064
_diffrn_reflns_av_sigmaI/netI 0.0462
_diffrn_reflns_limit_h_max 11
_diffrn_reflns_limit_h_min -11
_diffrn_reflns_limit_k_max 12
_diffrn_reflns_limit_k_min -12
_diffrn_reflns_limit_l_max 13
_diffrn_reflns_limit_l_min -13
_diffrn_reflns_number 13083
_diffrn_reflns_theta_full 25.00
_diffrn_reflns_theta_max 27.47
_diffrn_reflns_theta_min 2.97
_diffrn_standards_decay_% negligible
_exptl_absorpt_coefficient_mu 0.100
_exptl_absorpt_correction_T_max 0.984
_exptl_absorpt_correction_T_min 0.958
_exptl_absorpt_correction_type multi-scan
_exptl_absorpt_process_details '(DENZO-SMN; Otwinowski & Minor, 1997)'
_exptl_crystal_colour colourless
_exptl_crystal_density_diffrn 1.350
_exptl_crystal_density_method 'not measured'
_exptl_crystal_description prism
_exptl_crystal_F_000 374
_exptl_crystal_size_max 0.4
_exptl_crystal_size_mid 0.3
_exptl_crystal_size_min 0.18
_refine_diff_density_max 0.330
_refine_diff_density_min -0.308
_refine_ls_extinction_method none
_refine_ls_goodness_of_fit_ref 1.007
_refine_ls_hydrogen_treatment constr
_refine_ls_matrix_type full
_refine_ls_number_parameters 463
_refine_ls_number_reflns 3910
_refine_ls_number_restraints 3
_refine_ls_restrained_S_all 1.007
_refine_ls_R_factor_all 0.0482
_refine_ls_R_factor_gt 0.0444
_refine_ls_shift/su_max <0.001
_refine_ls_shift/su_mean 0.000
_refine_ls_structure_factor_coef Fsqd
_refine_ls_weighting_details 'w = 1/[\s^2^(Fo^2^)+(0.08P)^2^+0.1087P] where P = (Fo^2^+2Fc^2^)/3'
_refine_ls_weighting_scheme calc
_refine_ls_wR_factor_gt 0.1118
_refine_ls_wR_factor_ref 0.1153
_reflns_number_gt 3636
_reflns_number_total 3910
_reflns_threshold_expression I>2\s(I)
_cod_data_source_file sk1630.cif
_cod_data_source_block I
_cod_depositor_comments
;
The following automatic conversions were performed:

'_exptl_absorpt_correction_type' value 'Multi-scan' changed to
'multi-scan' according to
/home/saulius/struct/CIF-dictionaries/cif_core.dic dictionary named
'cif_core.dic' version 2.4.1 from 2010-06-29.

Automatic conversion script
Id: cif_fix_values 1715 2011-07-08 13:25:40Z adriana 
;
_cod_database_code 2013366
_cod_database_fobs_code 2013366

loop_
_symmetry_equiv_pos_as_xyz
'x, y, z'

loop_
_atom_site_label
_atom_site_fract_x
_atom_site_fract_y
_atom_site_fract_z
_atom_site_U_iso_or_equiv
_atom_site_adp_type
_atom_site_calc_flag
_atom_site_refinement_flags
_atom_site_occupancy
_atom_site_disorder_assembly
_atom_site_disorder_group
_atom_site_type_symbol
N11 0.8394(2) 0.1460(2) 0.5120(2) 0.0198(4) Uani d . 1 . . N
C12 0.6896(3) 0.2113(2) 0.4878(2) 0.0183(5) Uani d . 1 . . C
O12 0.60045(19) 0.13937(18) 0.44733(17) 0.0225(4) Uani d . 1 . . O
N13 0.6415(2) 0.3479(2) 0.5069(2) 0.0200(4) Uani d . 1 . . N
C14 0.7371(3) 0.4211(2) 0.5579(2) 0.0196(5) Uani d . 1 . . C
N14 0.6796(3) 0.5568(2) 0.5702(2) 0.0264(5) Uani d . 1 . . N
C15 0.8860(3) 0.3529(3) 0.5996(2) 0.0192(5) Uani d . 1 . . C
N15 0.9745(2) 0.4235(2) 0.6694(2) 0.0233(5) Uani d . 1 . . N
O151 0.9390(2) 0.55406(19) 0.6776(2) 0.0317(4) Uani d . 1 . . O
O152 1.0851(2) 0.3564(2) 0.7280(2) 0.0403(5) Uani d . 1 . . O
C16 0.9447(3) 0.2088(2) 0.5683(2) 0.0192(5) Uani d . 1 . . C
O16 1.07575(19) 0.13884(18) 0.58458(18) 0.0231(4) Uani d . 1 . . O
N21 0.1577(2) 0.8457(2) 0.5144(2) 0.0200(4) Uani d . 1 . . N
C22 0.3119(3) 0.7844(3) 0.5221(2) 0.0193(5) Uani d . 1 . . C
O22 0.40227(19) 0.85464(18) 0.56142(17) 0.0234(4) Uani d . 1 . . O
N23 0.3612(2) 0.6508(2) 0.4888(2) 0.0213(4) Uani d . 1 . . N
C24 0.2628(3) 0.5787(2) 0.4422(2) 0.0203(5) Uani d . 1 . . C
N24 0.3206(3) 0.4453(2) 0.4219(2) 0.0261(5) Uani d . 1 . . N
C25 0.1063(3) 0.6462(2) 0.4172(2) 0.0183(5) Uani d . 1 . . C
N25 0.0098(2) 0.5788(2) 0.3514(2) 0.0221(4) Uani d . 1 . . N
O251 0.0533(2) 0.45158(19) 0.3257(2) 0.0344(5) Uani d . 1 . . O
O252 -0.1165(2) 0.6434(2) 0.3157(2) 0.0343(5) Uani d . 1 . . O
C26 0.0502(3) 0.7863(2) 0.4601(2) 0.0186(5) Uani d . 1 . . C
O26 -0.08412(19) 0.85527(18) 0.45535(18) 0.0237(4) Uani d . 1 . . O
C31 0.4024(3) 0.9093(3) 0.2282(2) 0.0211(5) Uani d . 1 . . C
C311 0.5724(3) 0.8446(3) 0.2376(2) 0.0236(5) Uani d . 1 . . C
N312 0.6264(2) 0.8695(2) 0.3660(2) 0.0202(4) Uani d . 1 . . N
C313 0.6740(3) 0.9044(4) 0.1335(3) 0.0390(7) Uani d . 1 . . C
C32 0.3034(3) 0.8285(3) 0.1839(2) 0.0239(5) Uani d . 1 . . C
C33 0.1483(3) 0.8862(3) 0.1682(3) 0.0268(5) Uani d . 1 . . C
C34 0.0900(3) 1.0244(3) 0.1977(3) 0.0284(6) Uani d . 1 . . C
C35 0.1872(3) 1.1052(3) 0.2428(3) 0.0282(6) Uani d . 1 . . C
C36 0.3425(3) 1.0477(3) 0.2577(3) 0.0255(5) Uani d . 1 . . C
C41 0.5879(3) 0.0365(3) 0.7932(2) 0.0216(5) Uani d . 1 . . C
C411 0.4146(3) 0.0622(2) 0.7764(2) 0.0219(5) Uani d . 1 . . C
N412 0.3729(2) 0.1723(2) 0.6710(2) 0.0216(4) Uani d . 1 . . N
C413 0.3167(3) 0.1064(3) 0.8975(3) 0.0268(5) Uani d . 1 . . C
C42 0.6575(3) 0.1391(3) 0.8412(3) 0.0248(5) Uani d . 1 . . C
C43 0.8154(3) 0.1119(3) 0.8608(3) 0.0267(5) Uani d . 1 . . C
C44 0.9046(3) -0.0189(3) 0.8331(3) 0.0282(6) Uani d . 1 . . C
C45 0.8362(3) -0.1200(3) 0.7843(3) 0.0281(6) Uani d . 1 . . C
C46 0.6783(3) -0.0918(3) 0.7636(3) 0.0257(5) Uani d . 1 . . C
C51 0.4676(3) 0.4884(3) 0.9643(3) 0.0289(5) Uani d . 1 . . C
C511 0.3300(3) 0.5144(3) 0.8801(3) 0.0321(6) Uani d . 1 . . C
N512 0.3769(3) 0.4522(2) 0.7537(2) 0.0290(5) Uani d . 1 . . N
C513 0.2617(5) 0.6715(4) 0.8625(4) 0.0546(10) Uani d . 1 . . C
C52 0.4635(4) 0.4145(3) 1.0819(3) 0.0369(7) Uani d . 1 . . C
C53 0.5902(4) 0.3896(4) 1.1581(3) 0.0456(8) Uani d . 1 . . C
C54 0.7219(4) 0.4399(4) 1.1187(4) 0.0508(9) Uani d . 1 . . C
C55 0.7291(5) 0.5125(4) 1.0016(4) 0.0548(9) Uani d . 1 . . C
C56 0.6015(4) 0.5376(4) 0.9254(3) 0.0437(8) Uani d . 1 . . C
H11 0.8697 0.0582 0.4901 0.024 Uiso calc R 1 . . H
H14A 0.5858 0.5926 0.5458 0.032 Uiso calc R 1 . . H
H14B 0.7353 0.6111 0.6027 0.032 Uiso calc R 1 . . H
H21 0.1264 0.9290 0.5466 0.024 Uiso calc R 1 . . H
H24A 0.4172 0.4097 0.4389 0.031 Uiso calc R 1 . . H
H24B 0.2625 0.3918 0.3914 0.031 Uiso calc R 1 . . H
H311 0.5860 0.7408 0.2280 0.028 Uiso calc R 1 . . H
H31A 0.7178 0.8267 0.3779 0.024 Uiso d R 1 . . H
H31B 0.5562 0.8400 0.4336 0.024 Uiso d R 1 . . H
H31C 0.6215 0.9597 0.3698 0.024 Uiso d R 1 . . H
H31D 0.6556 1.0071 0.1374 0.058 Uiso calc R 1 . . H
H31E 0.6487 0.8792 0.0487 0.058 Uiso calc R 1 . . H
H31F 0.7832 0.8655 0.1475 0.058 Uiso calc R 1 . . H
H32 0.3423 0.7333 0.1642 0.029 Uiso calc R 1 . . H
H33 0.0822 0.8305 0.1370 0.032 Uiso calc R 1 . . H
H34 -0.0161 1.0636 0.1872 0.034 Uiso calc R 1 . . H
H35 0.1475 1.2001 0.2635 0.034 Uiso calc R 1 . . H
H36 0.4084 1.1038 0.2884 0.031 Uiso calc R 1 . . H
H411 0.3882 -0.0273 0.7496 0.026 Uiso calc R 1 . . H
H41A 0.2793 0.1703 0.6553 0.026 Uiso d R 1 . . H
H41B 0.4336 0.1516 0.6041 0.026 Uiso d R 1 . . H
H41C 0.3676 0.2612 0.6952 0.026 Uiso d R 1 . . H
H41D 0.3432 0.1923 0.9274 0.040 Uiso calc R 1 . . H
H41E 0.3366 0.0312 0.9646 0.040 Uiso calc R 1 . . H
H41F 0.2069 0.1242 0.8786 0.040 Uiso calc R 1 . . H
H42 0.5966 0.2283 0.8606 0.030 Uiso calc R 1 . . H
H43 0.8621 0.1825 0.8930 0.032 Uiso calc R 1 . . H
H44 1.0121 -0.0385 0.8477 0.034 Uiso calc R 1 . . H
H45 0.8970 -0.2091 0.7648 0.034 Uiso calc R 1 . . H
H46 0.6325 -0.1614 0.7289 0.031 Uiso calc R 1 . . H
H511 0.2483 0.4664 0.9229 0.039 Uiso calc R 1 . . H
H51A 0.4722 0.4926 0.7219 0.035 Uiso d R 1 . . H
H51B 0.2875 0.4963 0.7070 0.035 Uiso d R 1 . . H
H51D 0.3421 0.7212 0.8255 0.082 Uiso calc R 1 . . H
H51E 0.2230 0.7092 0.9463 0.082 Uiso calc R 1 . . H
H51F 0.1763 0.6847 0.8044 0.082 Uiso calc R 1 . . H
H52 0.3725 0.3806 1.1107 0.044 Uiso calc R 1 . . H
H53 0.5861 0.3374 1.2378 0.055 Uiso calc R 1 . . H
H54 0.8076 0.4247 1.1722 0.061 Uiso calc R 1 . . H
H55 0.8208 0.5454 0.9729 0.066 Uiso calc R 1 . . H
H56 0.6063 0.5893 0.8454 0.052 Uiso calc R 1 . . H

loop_
_atom_site_aniso_label
_atom_site_aniso_U_11
_atom_site_aniso_U_22
_atom_site_aniso_U_33
_atom_site_aniso_U_12
_atom_site_aniso_U_13
_atom_site_aniso_U_23
N11 0.0141(9) 0.0155(9) 0.0294(11) 0.0005(7) -0.0059(8) -0.0039(8)
C12 0.0136(11) 0.0216(12) 0.0193(11) -0.0016(9) -0.0039(9) 0.0000(9)
O12 0.0173(8) 0.0199(8) 0.0308(9) -0.0024(7) -0.0061(7) -0.0039(7)
N13 0.0162(10) 0.0179(10) 0.0260(10) -0.0016(8) -0.0063(8) -0.0002(8)
C14 0.0159(11) 0.0191(11) 0.0236(11) -0.0028(9) -0.0033(9) 0.0006(9)
N14 0.0208(10) 0.0183(10) 0.0396(12) -0.0001(8) -0.0088(9) -0.0014(9)
C15 0.0147(11) 0.0198(11) 0.0243(11) -0.0049(9) -0.0052(9) -0.0010(9)
N15 0.0171(11) 0.0221(11) 0.0318(11) -0.0040(8) -0.0043(8) -0.0049(9)
O151 0.0311(11) 0.0202(9) 0.0461(11) -0.0070(8) -0.0116(9) -0.0044(8)
O152 0.0277(10) 0.0331(11) 0.0598(14) 0.0055(8) -0.0252(10) -0.0145(10)
C16 0.0167(11) 0.0208(12) 0.0199(11) -0.0029(9) -0.0025(9) -0.0002(9)
O16 0.0143(8) 0.0203(8) 0.0347(10) -0.0001(6) -0.0063(7) -0.0053(7)
N21 0.0153(9) 0.0182(10) 0.0258(10) 0.0000(7) -0.0038(8) -0.0040(8)
C22 0.0148(11) 0.0214(11) 0.0210(11) -0.0013(9) -0.0041(9) 0.0006(9)
O22 0.0172(9) 0.0244(9) 0.0299(9) -0.0037(7) -0.0070(7) -0.0052(7)
N23 0.0159(10) 0.0217(10) 0.0253(10) 0.0000(8) -0.0053(8) -0.0018(8)
C24 0.0182(12) 0.0200(12) 0.0225(11) -0.0026(9) -0.0049(9) -0.0003(9)
N24 0.0192(10) 0.0194(10) 0.0390(12) 0.0020(8) -0.0111(9) -0.0059(9)
C25 0.0160(11) 0.0163(11) 0.0222(11) -0.0011(9) -0.0036(9) -0.0012(9)
N25 0.0181(10) 0.0197(10) 0.0289(11) -0.0031(8) -0.0045(8) -0.0033(8)
O251 0.0280(10) 0.0194(9) 0.0567(13) -0.0003(8) -0.0149(9) -0.0110(9)
O252 0.0208(9) 0.0291(10) 0.0533(13) 0.0028(7) -0.0177(9) -0.0125(9)
C26 0.0164(11) 0.0195(11) 0.0198(10) -0.0029(9) -0.0039(9) 0.0006(8)
O26 0.0141(8) 0.0227(8) 0.0336(9) 0.0014(6) -0.0072(7) -0.0062(7)
C31 0.0182(11) 0.0240(12) 0.0205(11) -0.0017(9) -0.0039(9) -0.0012(9)
C311 0.0167(11) 0.0286(12) 0.0261(12) -0.0027(9) -0.0058(9) -0.0052(10)
N312 0.0129(9) 0.0193(9) 0.0282(10) -0.0006(7) -0.0065(8) -0.0024(8)
C313 0.0243(13) 0.0571(19) 0.0317(15) -0.0017(13) 0.0007(11) 0.0074(13)
C32 0.0231(12) 0.0258(13) 0.0233(12) -0.0054(10) -0.0039(9) -0.0008(9)
C33 0.0215(13) 0.0355(14) 0.0254(12) -0.0090(10) -0.0053(10) -0.0005(10)
C34 0.0178(12) 0.0371(15) 0.0282(13) -0.0004(11) -0.0047(10) 0.0022(11)
C35 0.0252(13) 0.0260(13) 0.0318(13) 0.0020(10) -0.0070(11) -0.0043(10)
C36 0.0202(12) 0.0268(13) 0.0303(13) -0.0043(10) -0.0087(10) -0.0028(10)
C41 0.0213(12) 0.0223(12) 0.0211(11) -0.0032(9) -0.0047(9) 0.0014(9)
C411 0.0197(11) 0.0205(11) 0.0270(12) -0.0067(9) -0.0057(9) -0.0003(9)
N412 0.0173(10) 0.0240(10) 0.0235(10) -0.0033(8) -0.0037(8) -0.0010(8)
C413 0.0218(12) 0.0307(13) 0.0282(13) -0.0062(10) -0.0012(10) 0.0012(10)
C42 0.0239(12) 0.0193(11) 0.0305(13) -0.0014(9) -0.0039(10) -0.0016(9)
C43 0.0253(13) 0.0258(13) 0.0313(13) -0.0093(10) -0.0069(10) 0.0004(10)
C44 0.0206(12) 0.0320(14) 0.0321(14) -0.0047(10) -0.0071(10) 0.0026(11)
C45 0.0239(13) 0.0245(13) 0.0341(14) 0.0011(10) -0.0041(11) -0.0028(10)
C46 0.0253(13) 0.0242(13) 0.0287(13) -0.0057(10) -0.0058(10) -0.0026(10)
C51 0.0359(14) 0.0224(12) 0.0282(12) -0.0013(10) -0.0103(10) -0.0044(10)
C511 0.0321(14) 0.0331(14) 0.0309(13) -0.0020(11) -0.0083(11) -0.0067(11)
N512 0.0353(12) 0.0268(11) 0.0263(11) -0.0074(9) -0.0087(9) -0.0010(8)
C513 0.063(2) 0.0396(18) 0.056(2) 0.0152(16) -0.0283(18) -0.0168(16)
C52 0.0408(16) 0.0421(17) 0.0271(14) -0.0051(13) -0.0046(12) -0.0025(12)
C53 0.053(2) 0.0518(19) 0.0288(15) 0.0037(15) -0.0138(14) -0.0039(13)
C54 0.052(2) 0.050(2) 0.051(2) -0.0006(16) -0.0305(17) -0.0132(16)
C55 0.047(2) 0.057(2) 0.069(2) -0.0251(17) -0.0240(18) 0.0024(18)
C56 0.051(2) 0.0427(18) 0.0443(18) -0.0236(15) -0.0167(15) 0.0063(14)

loop_
_atom_type_symbol
_atom_type_description
_atom_type_scat_dispersion_real
_atom_type_scat_dispersion_imag
_atom_type_scat_source
C C 0.0033 0.0016 'International Tables Vol C Tables 4.2.6.8 and 6.1.1.4'
H H 0.0000 0.0000 'International Tables Vol C Tables 4.2.6.8 and 6.1.1.4'
N N 0.0061 0.0033 'International Tables Vol C Tables 4.2.6.8 and 6.1.1.4'
O O 0.0106 0.0060 'International Tables Vol C Tables 4.2.6.8 and 6.1.1.4'

loop_
_geom_angle_atom_site_label_1
_geom_angle_atom_site_label_2
_geom_angle_atom_site_label_3
_geom_angle
_geom_angle_publ_flag
C16 N11 C12 124.6(2) no
C16 N11 H11 117.7 no
C12 N11 H11 117.7 no
O12 C12 N13 120.9(2) no
O12 C12 N11 118.6(2) no
N13 C12 N11 120.6(2) no
C12 N13 C14 119.6(2) no
N14 C14 N13 114.9(2) no
N14 C14 C15 123.8(2) no
N13 C14 C15 121.3(2) no
C14 N14 H14A 120.0 no
C14 N14 H14B 120.0 no
H14A N14 H14B 120.0 no
N15 C15 C14 121.2(2) no
N15 C15 C16 119.7(2) no
C14 C15 C16 119.1(2) no
O152 N15 O151 119.6(2) no
O152 N15 C15 120.0(2) no
O151 N15 C15 120.4(2) no
O16 C16 N11 118.3(2) no
O16 C16 C15 127.7(2) no
N11 C16 C15 114.0(2) no
C26 N21 C22 124.7(2) no
C26 N21 H21 117.7 no
C22 N21 H21 117.7 no
O22 C22 N23 121.4(2) no
O22 C22 N21 118.8(2) no
N23 C22 N21 119.8(2) no
C22 N23 C24 120.4(2) no
N24 C24 N23 115.2(2) no
N24 C24 C25 124.0(2) no
N23 C24 C25 120.8(2) no
C24 N24 H24A 120.0 no
C24 N24 H24B 120.0 no
H24A N24 H24B 120.0 no
N25 C25 C26 120.0(2) no
N25 C25 C24 121.3(2) no
C26 C25 C24 118.7(2) no
O252 N25 O251 119.4(2) no
O252 N25 C25 120.9(2) no
O251 N25 C25 119.7(2) no
O26 C26 N21 118.1(2) no
O26 C26 C25 127.0(2) no
N21 C26 C25 114.9(2) no
C36 C31 C32 118.6(2) no
C36 C31 C311 122.4(2) no
C32 C31 C311 118.9(2) no
N312 C311 C31 110.36(19) no
N312 C311 C313 108.3(2) no
C31 C311 C313 112.3(2) no
N312 C311 H311 108.6 no
C31 C311 H311 108.6 no
C313 C311 H311 108.6 no
C311 N312 H31A 112.8 no
C311 N312 H31B 109.1 no
H31A N312 H31B 109.5 no
C311 N312 H31C 107.2 no
H31A N312 H31C 109.5 no
H31B N312 H31C 108.5 no
C311 C313 H31D 109.5 no
C311 C313 H31E 109.5 no
H31D C313 H31E 109.5 no
C311 C313 H31F 109.5 no
H31D C313 H31F 109.5 no
H31E C313 H31F 109.5 no
C33 C32 C31 120.6(2) no
C33 C32 H32 119.7 no
C31 C32 H32 119.7 no
C34 C33 C32 120.2(2) no
C34 C33 H33 119.9 no
C32 C33 H33 119.9 no
C33 C34 C35 119.7(2) no
C33 C34 H34 120.2 no
C35 C34 H34 120.2 no
C34 C35 C36 120.1(2) no
C34 C35 H35 120.0 no
C36 C35 H35 120.0 no
C31 C36 C35 120.8(2) no
C31 C36 H36 119.6 no
C35 C36 H36 119.6 no
C46 C41 C42 119.1(2) no
C46 C41 C411 119.7(2) no
C42 C41 C411 121.2(2) no
N412 C411 C413 108.9(2) no
N412 C411 C41 109.74(19) no
C413 C411 C41 114.1(2) no
N412 C411 H411 108.0 no
C413 C411 H411 108.0 no
C41 C411 H411 108.0 no
C411 N412 H41A 105.6 no
C411 N412 H41B 109.4 no
H41A N412 H41B 110.7 no
C411 N412 H41C 114.0 no
H41A N412 H41C 103.4 no
H41B N412 H41C 113.4 no
C411 C413 H41D 109.5 no
C411 C413 H41E 109.5 no
H41D C413 H41E 109.5 no
C411 C413 H41F 109.5 no
H41D C413 H41F 109.5 no
H41E C413 H41F 109.5 no
C43 C42 C41 120.5(2) no
C43 C42 H42 119.7 no
C41 C42 H42 119.7 no
C44 C43 C42 119.8(2) no
C44 C43 H43 120.1 no
C42 C43 H43 120.1 no
C45 C44 C43 119.7(2) no
C45 C44 H44 120.1 no
C43 C44 H44 120.1 no
C44 C45 C46 120.3(2) no
C44 C45 H45 119.8 no
C46 C45 H45 119.8 no
C41 C46 C45 120.6(2) no
C41 C46 H46 119.7 no
C45 C46 H46 119.7 no
C52 C51 C56 118.2(3) no
C52 C51 C511 121.0(3) no
C56 C51 C511 120.8(3) no
N512 C511 C51 109.6(2) no
N512 C511 C513 110.5(2) no
C51 C511 C513 111.7(2) no
N512 C511 H511 108.3 no
C51 C511 H511 108.3 no
C513 C511 H511 108.3 no
C511 N512 H51A 104.7 no
C511 N512 H51B 98.9 no
H51A N512 H51B 110.8 no
C511 C513 H51D 109.5 no
C511 C513 H51E 109.5 no
H51D C513 H51E 109.5 no
C511 C513 H51F 109.5 no
H51D C513 H51F 109.5 no
H51E C513 H51F 109.5 no
C51 C52 C53 120.9(3) no
C51 C52 H52 119.6 no
C53 C52 H52 119.6 no
C54 C53 C52 120.3(3) no
C54 C53 H53 119.8 no
C52 C53 H53 119.8 no
C53 C54 C55 119.8(3) no
C53 C54 H54 120.1 no
C55 C54 H54 120.1 no
C54 C55 C56 119.7(3) no
C54 C55 H55 120.1 no
C56 C55 H55 120.1 no
C51 C56 C55 121.1(3) no
C51 C56 H56 119.5 no
C55 C56 H56 119.5 no

loop_
_geom_bond_atom_site_label_1
_geom_bond_atom_site_label_2
_geom_bond_site_symmetry_2
_geom_bond_distance
_geom_bond_publ_flag
N11 C12 . 1.381(3) y
C12 N13 . 1.333(3) y
N13 C14 . 1.352(3) y
C14 C15 . 1.433(3) y
C15 C16 . 1.441(3) y
C16 N11 . 1.380(3) y
C12 O12 . 1.253(3) y
C14 N14 . 1.326(3) y
C15 N15 . 1.393(3) y
N15 O151 . 1.250(3) y
N15 O152 . 1.237(3) y
C16 O16 . 1.238(3) y
N11 H11 . 0.88 no
N14 H14A . 0.88 no
N14 H14B . 0.88 no
N21 C22 . 1.379(3) y
C22 N23 . 1.342(3) y
N23 C24 . 1.343(3) y
C24 C25 . 1.441(3) y
C25 C26 . 1.439(3) y
C26 N21 . 1.366(3) y
C22 O22 . 1.245(3) y
C24 N24 . 1.319(3) y
C25 N25 . 1.400(3) y
N25 O251 . 1.258(3) y
N25 O252 . 1.235(3) y
C26 O26 . 1.244(3) y
N21 H21 . 0.88 no
N24 H24A . 0.88 no
N24 H24B . 0.88 no
C31 C36 . 1.388(4) no
C31 C32 . 1.395(3) no
C31 C311 . 1.515(3) no
C311 N312 . 1.495(3) no
C311 C313 . 1.524(4) no
C311 H311 . 1.00 no
N312 H31A . 0.85 no
N312 H31B . 0.97 no
N312 H31C . 0.87 no
C313 H31D . 0.98 no
C313 H31E . 0.98 no
C313 H31F . 0.98 no
C32 C33 . 1.389(4) no
C32 H32 . 0.95 no
C33 C34 . 1.384(4) no
C33 H33 . 0.95 no
C34 C35 . 1.387(4) no
C34 H34 . 0.95 no
C35 C36 . 1.390(4) no
C35 H35 . 0.95 no
C36 H36 . 0.95 no
C41 C46 . 1.380(4) no
C41 C42 . 1.397(4) no
C41 C411 . 1.519(3) no
C411 N412 . 1.499(3) no
C411 C413 . 1.515(4) no
C411 H411 . 1.00 no
N412 H41A . 0.86 no
N412 H41B . 0.86 no
N412 H41C . 0.90 no
C413 H41D . 0.98 no
C413 H41E . 0.98 no
C413 H41F . 0.98 no
C42 C43 . 1.392(4) no
C42 H42 . 0.95 no
C43 C44 . 1.391(4) no
C43 H43 . 0.95 no
C44 C45 . 1.381(4) no
C44 H44 . 0.95 no
C45 C46 . 1.394(4) no
C45 H45 . 0.95 no
C46 H46 . 0.95 no
C51 C52 . 1.385(4) no
C51 C56 . 1.387(4) no
C51 C511 . 1.515(4) no
C511 N512 . 1.480(4) no
C511 C513 . 1.531(4) no
C511 H511 . 1.00 no
N512 H51A . 1.02 no
N512 H51B . 0.97 no
C513 H51D . 0.98 no
C513 H51E . 0.98 no
C513 H51F . 0.98 no
C52 C53 . 1.386(4) no
C52 H52 . 0.95 no
C53 C54 . 1.376(6) no
C53 H53 . 0.95 no
C54 C55 . 1.378(6) no
C54 H54 . 0.95 no
C55 C56 . 1.392(5) no
C55 H55 . 0.95 no
C56 H56 . 0.95 no

loop_
_geom_hbond_atom_site_label_D
_geom_hbond_atom_site_label_H
_geom_hbond_atom_site_label_A
_geom_hbond_site_symmetry_A
_geom_hbond_distance_DH
_geom_hbond_distance_HA
_geom_hbond_distance_DA
_geom_hbond_angle_DHA
_geom_hbond_publ_flag
N14 H14B O151 . 0.88 1.97 2.604(3) 128 y
N24 H24B O251 . 0.88 1.97 2.607(3) 128 y
N14 H14A N23 . 0.88 2.07 2.942(3) 173 y
N24 H24A N13 . 0.88 2.11 2.978(3) 170 y
N11 H11 O26 1_645 0.88 1.98 2.855(3) 173 y
N21 H21 O16 1_465 0.88 2.05 2.917(3) 167 y
N312 H31A O26 1_655 0.85 2.04 2.747(3) 141 y
N312 H31A O252 1_655 0.85 2.17 2.876(3) 141 y
N312 H31B O22 . 0.97 1.83 2.763(3) 159 y
N312 H31C O12 1_565 0.87 1.93 2.759(3) 158 y
N412 H41A O16 1_455 0.86 2.06 2.906(3) 168 y
N412 H41B O12 . 0.86 2.12 2.965(3) 168 y
N412 H41C N512 . 0.90 2.00 2.901(3) 175 y

loop_
_geom_torsion_atom_site_label_1
_geom_torsion_atom_site_label_2
_geom_torsion_atom_site_label_3
_geom_torsion_atom_site_label_4
_geom_torsion
_geom_torsion_publ_flag
C16 N11 C12 O12 -173.5(2) no
C16 N11 C12 N13 6.7(4) no
O12 C12 N13 C14 176.1(2) no
N11 C12 N13 C14 -4.1(3) no
C12 N13 C14 N14 178.5(2) no
C12 N13 C14 C15 -4.0(3) no
N14 C14 C15 N15 7.0(4) no
N13 C14 C15 N15 -170.3(2) no
N14 C14 C15 C16 -172.9(2) no
N13 C14 C15 C16 9.8(3) no
C14 C15 N15 O151 -12.7(4) y
C14 C15 N15 O152 164.3(2) y
C16 C15 N15 O152 -15.8(3) no
C16 C15 N15 O151 167.2(2) no
C12 N11 C16 O16 -179.9(2) no
C12 N11 C16 C15 -0.7(3) no
N15 C15 C16 O16 -7.9(4) no
C14 C15 C16 O16 171.9(2) no
N15 C15 C16 N11 173.0(2) no
C14 C15 C16 N11 -7.1(3) no
C26 N21 C22 O22 172.5(2) no
C26 N21 C22 N23 -8.1(4) no
O22 C22 N23 C24 -177.5(2) no
N21 C22 N23 C24 3.2(3) no
C22 N23 C24 N24 -175.0(2) no
C22 N23 C24 C25 5.0(4) no
N24 C24 C25 N25 -9.4(4) no
N23 C24 C25 N25 170.5(2) no
N24 C24 C25 C26 171.3(2) no
N23 C24 C25 C26 -8.8(3) no
C24 C25 N25 O251 8.0(4) y
C24 C25 N25 O252 -170.5(2) y
C26 C25 N25 O252 8.8(3) no
C26 C25 N25 O251 -172.8(2) no
C22 N21 C26 O26 -177.5(2) no
C22 N21 C26 C25 4.1(4) no
N25 C25 C26 O26 6.6(4) no
C24 C25 C26 O26 -174.1(2) no
N25 C25 C26 N21 -175.2(2) no
C24 C25 C26 N21 4.1(3) no
C36 C31 C311 N312 50.8(3) no
C32 C31 C311 N312 -131.7(2) no
C36 C31 C311 C313 -70.1(3) no
C32 C31 C311 C313 107.4(3) no
C36 C31 C32 C33 0.7(4) no
C311 C31 C32 C33 -176.9(2) no
C31 C32 C33 C34 -0.6(4) no
C32 C33 C34 C35 0.2(4) no
C33 C34 C35 C36 0.2(4) no
C32 C31 C36 C35 -0.3(4) no
C311 C31 C36 C35 177.3(2) no
C34 C35 C36 C31 -0.2(4) no
C46 C41 C411 N412 -113.5(2) no
C42 C41 C411 N412 68.1(3) no
C46 C41 C411 C413 124.0(2) no
C42 C41 C411 C413 -54.4(3) no
C46 C41 C42 C43 -1.0(4) no
C411 C41 C42 C43 177.4(2) no
C41 C42 C43 C44 -0.4(4) no
C42 C43 C44 C45 1.1(4) no
C43 C44 C45 C46 -0.5(4) no
C42 C41 C46 C45 1.6(4) no
C411 C41 C46 C45 -176.8(2) no
C44 C45 C46 C41 -0.9(4) no
C52 C51 C511 N512 -120.8(3) no
C56 C51 C511 N512 59.0(4) no
C52 C51 C511 C513 116.4(3) no
C56 C51 C511 C513 -63.8(4) no
C56 C51 C52 C53 -0.5(4) no
C511 C51 C52 C53 179.3(3) no
C51 C52 C53 C54 1.0(5) no
C52 C53 C54 C55 -1.6(5) no
C53 C54 C55 C56 1.7(6) no
C52 C51 C56 C55 0.6(5) no
C511 C51 C56 C55 -179.2(3) no
C54 C55 C56 C51 -1.2(6) no
